data_2201946
loop_
_publ_author_name
'\,Samil I\,s\?ik'
'Kahveci, Bahattin'
'Erbil A\~gar'
'Selami \,Sa\,smaz'
'V\'azquez-L\'opez, Ezequiel M.'

_publ_section_title 4-(<i>p</i>-Fluorobenzylamino)-3-phenyl-4,5-dihydro-1<i>H</i>-1,2,4-triazol-5-one
_journal_issue 6
_journal_name_full 'Acta Crystallographica Section E'
_journal_page_first o804
_journal_page_last o805
_journal_paper_doi 10.1107/S1600536803010109
_journal_volume 59
_journal_year 2003
_chemical_formula_iupac 'C15 H13 F N4 O'
_chemical_formula_moiety 'C15 H13 F N4 O'
_chemical_formula_sum 'C15 H13 F N4 O'
_chemical_formula_weight 284.29
_chemical_name_systematic
;
4-(p-Fluorobenzylamino)-3-phenyl-4,5-dihydro-1H-1,2,4-triazol-5-one
;
_space_group_IT_number 14
_symmetry_cell_setting monoclinic
_symmetry_space_group_name_Hall '-P 2ybc'
_symmetry_space_group_name_H-M 'P 1 21/c 1'
_atom_sites_solution_hydrogens geom
_atom_sites_solution_primary direct
_atom_sites_solution_secondary difmap
_cell_angle_alpha 90.00
_cell_angle_beta 108.347(2)
_cell_angle_gamma 90.00
_cell_formula_units_Z 4
_cell_length_a 15.4560(19)
_cell_length_b 6.2183(7)
_cell_length_c 14.8165(18)
_cell_measurement_reflns_used 7012
_cell_measurement_temperature 293(2)
_cell_measurement_theta_max 18.93
_cell_measurement_theta_min 2.78
_cell_volume 1351.6(3)
_computing_cell_refinement SMART
_computing_data_collection 'SMART (Bruker, 1998)'
_computing_data_reduction 'SAINT (Bruker, 1998)'
_computing_molecular_graphics 'ORTEPIII (Burnett & Johnson, 1996)'
_computing_publication_material
;
WinGX (Farrugia, 1997) and PARST (Nardelli, 1995)
;
_computing_structure_refinement 'SHELXL97 (Sheldrick, 1997)'
_computing_structure_solution 'SHELXS97 (Sheldrick, 1997)'
_diffrn_ambient_temperature 293(2)
_diffrn_measured_fraction_theta_full 0.910
_diffrn_measured_fraction_theta_max 0.910
_diffrn_measurement_device_type 'Bruker SMART CCD area-detector'
_diffrn_measurement_method '\f and \w'
_diffrn_radiation_monochromator graphite
_diffrn_radiation_source 'fine-focus sealed tube'
_diffrn_radiation_type MoK\a
_diffrn_radiation_wavelength 0.71073
_diffrn_reflns_av_R_equivalents 0.0519
_diffrn_reflns_av_sigmaI/netI 0.1379
_diffrn_reflns_limit_h_max 15
_diffrn_reflns_limit_h_min -20
_diffrn_reflns_limit_k_max 7
_diffrn_reflns_limit_k_min -8
_diffrn_reflns_limit_l_max 19
_diffrn_reflns_limit_l_min -18
_diffrn_reflns_number 7084
_diffrn_reflns_theta_full 28.07
_diffrn_reflns_theta_max 28.07
_diffrn_reflns_theta_min 2.78
_diffrn_standards_decay_% negligible
_exptl_absorpt_coefficient_mu 0.102
_exptl_absorpt_correction_type none
_exptl_crystal_colour colourless
_exptl_crystal_density_diffrn 1.397
_exptl_crystal_density_method 'not measured'
_exptl_crystal_description prismatic
_exptl_crystal_F_000 592
_exptl_crystal_size_max .42
_exptl_crystal_size_mid .17
_exptl_crystal_size_min .16
_refine_diff_density_max 0.174
_refine_diff_density_min -0.152
_refine_ls_extinction_method none
_refine_ls_goodness_of_fit_ref 0.749
_refine_ls_hydrogen_treatment mixed
_refine_ls_matrix_type full
_refine_ls_number_parameters 198
_refine_ls_number_reflns 2992
_refine_ls_number_restraints 0
_refine_ls_restrained_S_all 0.749
_refine_ls_R_factor_all 0.1652
_refine_ls_R_factor_gt 0.0432
_refine_ls_shift/su_max <0.001
_refine_ls_shift/su_mean 0.000
_refine_ls_structure_factor_coef Fsqd
_refine_ls_weighting_details 'calc w = 1/[\s^2^(Fo^2^)+(0.0243P)^2^] where P = (Fo^2^+2Fc^2^)/3'
_refine_ls_weighting_scheme calc
_refine_ls_wR_factor_gt 0.0708
_refine_ls_wR_factor_ref 0.0885
_reflns_number_gt 1141
_reflns_number_total 2992
_reflns_threshold_expression I>2\s(I)
_cod_data_source_file cv6190.cif
_cod_data_source_block I
_cod_depositor_comments
;
The following automatic conversions were performed:
'_symmetry_cell_setting' value 'Monoclinic' changed to 'monoclinic'
according to '/home/saulius/struct/CIF-dictionaries/cif_core.dic'
dictionary named 'cif_core.dic' version 2.4.1 from 2010-06-29.

Automatic conversion script
Id: cif_fix_enum 1527 2010-12-29 10:47:43Z saulius 

The following automatic conversions were performed:

'_symmetry_cell_setting' value 'Monoclinic' changed to 'monoclinic'
according to /home/saulius/struct/CIF-dictionaries/cif_core.dic
dictionary named 'cif_core.dic' version 2.4.1 from 2010-06-29.

Automatic conversion script
Id: cif_fix_values 1715 2011-07-08 13:25:40Z adriana 
;
_cod_original_sg_symbol_H-M 'P 21/c'
_cod_database_code 2201946
_cod_database_fobs_code 2201946

loop_
_symmetry_equiv_pos_as_xyz
'x, y, z'
'-x, y+1/2, -z+1/2'
'-x, -y, -z'
'x, -y-1/2, z-1/2'

loop_
_atom_site_label
_atom_site_fract_x
_atom_site_fract_y
_atom_site_fract_z
_atom_site_U_iso_or_equiv
_atom_site_adp_type
_atom_site_calc_flag
_atom_site_refinement_flags
_atom_site_occupancy
_atom_site_disorder_assembly
_atom_site_disorder_group
_atom_site_type_symbol
C7 0.22194(14) 0.1194(4) 0.93979(14) 0.0345(6) Uani d . 1 . . C
N3 0.16826(11) 0.2995(3) 0.92399(12) 0.0366(5) Uani d . 1 . . N
O1 0.01909(10) 0.3726(2) 0.82906(10) 0.0541(5) Uani d . 1 . . O
C1 0.31638(14) 0.1081(4) 1.00402(14) 0.0372(6) Uani d . 1 . . C
N2 0.09344(13) 0.0412(3) 0.84005(13) 0.0460(6) Uani d . 1 . . N
N1 0.17907(12) -0.0415(3) 0.88840(12) 0.0436(5) Uani d . 1 . . N
C8 0.08448(15) 0.2495(4) 0.85903(14) 0.0396(6) Uani d . 1 . . C
C6 0.37524(15) 0.2802(4) 1.01647(15) 0.0477(6) Uani d . 1 . . C
H6 0.3552 0.4078 0.9839 0.057 Uiso calc R 1 . . H
F1 0.29645(12) -0.1225(3) 1.31769(10) 0.0970(6) Uani d . 1 . . F
N4 0.18831(13) 0.4923(3) 0.97466(15) 0.0459(6) Uani d . 1 . . N
C15 0.26535(17) 0.3686(4) 1.18395(16) 0.0572(7) Uani d . 1 . . C
H15 0.2985 0.4913 1.1804 0.069 Uiso calc R 1 . . H
C13 0.2563(2) 0.0345(5) 1.25393(18) 0.0651(8) Uani d . 1 . . C
C2 0.34768(15) -0.0820(4) 1.05251(16) 0.0528(7) Uani d . 1 . . C
H2 0.3092 -0.2005 1.0438 0.063 Uiso calc R 1 . . H
C5 0.46374(16) 0.2650(4) 1.07686(17) 0.0590(7) Uani d . 1 . . C
H5 0.5032 0.3813 1.0842 0.071 Uiso calc R 1 . . H
C9 0.13946(17) 0.5077(4) 1.04533(18) 0.0651(8) Uani d . 1 . . C
H9A 0.0750 0.4805 1.0149 0.078 Uiso calc R 1 . . H
H9B 0.1461 0.6514 1.0721 0.078 Uiso calc R 1 . . H
C10 0.17765(17) 0.3461(4) 1.12290(17) 0.0526(7) Uani d . 1 . . C
C12 0.1686(2) 0.0044(5) 1.1979(2) 0.0723(9) Uani d . 1 . . C
H12 0.1358 -0.1173 1.2039 0.087 Uiso calc R 1 . . H
C3 0.43588(17) -0.0950(4) 1.11364(17) 0.0665(8) Uani d . 1 . . C
H3 0.4564 -0.2218 1.1467 0.080 Uiso calc R 1 . . H
C4 0.49315(17) 0.0780(4) 1.12581(18) 0.0677(8) Uani d . 1 . . C
H4 0.5523 0.0686 1.1675 0.081 Uiso calc R 1 . . H
C14 0.30474(18) 0.2121(4) 1.25028(17) 0.0635(8) Uani d . 1 . . C
H14 0.3637 0.2292 1.2917 0.076 Uiso calc R 1 . . H
C11 0.12997(18) 0.1627(5) 1.1315(2) 0.0687(9) Uani d . 1 . . C
H11 0.0704 0.1452 1.0916 0.082 Uiso calc R 1 . . H
H4N 0.1767(15) 0.605(4) 0.9312(15) 0.073(9) Uiso d . 1 . . H
H2N 0.0557(14) -0.036(3) 0.7922(14) 0.055(7) Uiso d . 1 . . H

loop_
_atom_site_aniso_label
_atom_site_aniso_U_11
_atom_site_aniso_U_22
_atom_site_aniso_U_33
_atom_site_aniso_U_12
_atom_site_aniso_U_13
_atom_site_aniso_U_23
C7 0.0332(14) 0.0336(14) 0.0323(13) 0.0038(12) 0.0041(11) 0.0014(11)
N3 0.0328(12) 0.0332(12) 0.0356(10) -0.0001(9) -0.0011(9) -0.0020(9)
O1 0.0422(10) 0.0549(11) 0.0515(10) 0.0134(9) -0.0049(8) 0.0053(9)
C1 0.0318(13) 0.0373(14) 0.0386(13) 0.0038(12) 0.0056(11) 0.0003(12)
N2 0.0403(14) 0.0422(14) 0.0418(12) -0.0042(11) -0.0069(11) -0.0086(11)
N1 0.0344(12) 0.0433(13) 0.0430(11) 0.0033(10) -0.0022(10) -0.0065(10)
C8 0.0358(15) 0.0424(16) 0.0340(13) -0.0008(13) 0.0015(12) 0.0016(13)
C6 0.0372(15) 0.0455(16) 0.0540(15) 0.0027(12) 0.0050(13) 0.0061(13)
F1 0.1351(16) 0.0824(13) 0.0735(11) -0.0195(11) 0.0329(11) 0.0105(10)
N4 0.0462(13) 0.0344(13) 0.0472(13) 0.0027(11) 0.0005(11) -0.0046(12)
C15 0.0537(18) 0.0592(18) 0.0543(16) -0.0166(15) 0.0110(15) -0.0046(15)
C13 0.083(2) 0.069(2) 0.0455(18) -0.0149(19) 0.0242(17) -0.0048(16)
C2 0.0419(16) 0.0431(16) 0.0623(16) 0.0010(13) 0.0005(14) 0.0005(13)
C5 0.0357(16) 0.0535(18) 0.0786(19) -0.0041(13) 0.0049(15) -0.0043(16)
C9 0.0481(17) 0.070(2) 0.0690(18) 0.0136(15) 0.0071(16) -0.0269(17)
C10 0.0422(17) 0.0638(19) 0.0528(17) -0.0024(15) 0.0162(14) -0.0187(15)
C12 0.084(2) 0.082(2) 0.065(2) -0.036(2) 0.0438(19) -0.0231(19)
C3 0.0490(17) 0.0516(18) 0.0791(19) 0.0120(14) -0.0085(16) 0.0107(15)
C4 0.0406(17) 0.064(2) 0.078(2) 0.0055(15) -0.0105(15) -0.0028(16)
C14 0.067(2) 0.070(2) 0.0470(16) -0.0236(17) 0.0094(15) -0.0043(15)
C11 0.0495(18) 0.098(3) 0.063(2) -0.0199(19) 0.0242(16) -0.0335(19)

loop_
_atom_type_symbol
_atom_type_description
_atom_type_scat_dispersion_real
_atom_type_scat_dispersion_imag
_atom_type_scat_source
C C 0.0033 0.0016 'International Tables Vol C Tables 4.2.6.8 and 6.1.1.4'
H H 0.0000 0.0000 'International Tables Vol C Tables 4.2.6.8 and 6.1.1.4'
N N 0.0061 0.0033 'International Tables Vol C Tables 4.2.6.8 and 6.1.1.4'
O O 0.0106 0.0060 'International Tables Vol C Tables 4.2.6.8 and 6.1.1.4'
F F 0.0171 0.0103 'International Tables Vol C Tables 4.2.6.8 and 6.1.1.4'

loop_
_geom_angle_atom_site_label_1
_geom_angle_atom_site_label_2
_geom_angle_atom_site_label_3
_geom_angle
_geom_angle_publ_flag
N1 C7 N3 111.00(18) ?
N1 C7 C1 124.0(2) ?
N3 C7 C1 125.0(2) yes
C7 N3 C8 108.61(18) ?
C7 N3 N4 126.17(18) ?
C8 N3 N4 124.57(18) yes
C6 C1 C2 118.9(2) ?
C6 C1 C7 121.9(2) ?
C2 C1 C7 119.2(2) ?
C8 N2 N1 113.18(18) ?
C8 N2 H2N 126.4(13) ?
N1 N2 H2N 119.0(13) ?
C7 N1 N2 104.07(17) ?
O1 C8 N2 130.6(2) ?
O1 C8 N3 126.3(2) ?
N2 C8 N3 103.1(2) ?
C1 C6 C5 120.7(2) ?
C1 C6 H6 119.6 ?
C5 C6 H6 119.6 ?
N3 N4 C9 111.17(19) yes
N3 N4 H4N 108.3(14) ?
C9 N4 H4N 114.3(14) ?
C10 C15 C14 121.1(3) ?
C10 C15 H15 119.4 ?
C14 C15 H15 119.4 ?
C14 C13 C12 123.2(3) ?
C14 C13 F1 118.6(3) ?
C12 C13 F1 118.2(3) ?
C3 C2 C1 120.0(2) ?
C3 C2 H2 120.0 ?
C1 C2 H2 120.0 ?
C4 C5 C6 119.8(2) ?
C4 C5 H5 120.1 ?
C6 C5 H5 120.1 ?
N4 C9 C10 109.5(2) yes
N4 C9 H9A 109.8 ?
C10 C9 H9A 109.8 ?
N4 C9 H9B 109.8 ?
C10 C9 H9B 109.8 ?
H9A C9 H9B 108.2 ?
C15 C10 C11 117.7(3) ?
C15 C10 C9 120.2(3) ?
C11 C10 C9 122.0(3) ?
C13 C12 C11 117.3(3) ?
C13 C12 H12 121.3 ?
C11 C12 H12 121.3 ?
C4 C3 C2 120.3(2) ?
C4 C3 H3 119.9 ?
C2 C3 H3 119.9 ?
C3 C4 C5 120.3(2) ?
C3 C4 H4 119.9 ?
C5 C4 H4 119.9 ?
C13 C14 C15 118.8(3) ?
C13 C14 H14 120.6 ?
C15 C14 H14 120.6 ?
C10 C11 C12 121.8(3) ?
C10 C11 H11 119.1 ?
C12 C11 H11 119.1 ?

loop_
_geom_bond_atom_site_label_1
_geom_bond_atom_site_label_2
_geom_bond_site_symmetry_2
_geom_bond_distance
_geom_bond_publ_flag
C7 N1 . 1.305(2) yes
C7 N3 . 1.369(2) yes
C7 C1 . 1.472(3) ?
N3 C8 . 1.384(2) yes
N3 N4 . 1.397(2) yes
O1 C8 . 1.234(2) yes
C1 C6 . 1.379(3) ?
C1 C2 . 1.389(3) ?
N2 C8 . 1.342(3) yes
N2 N1 . 1.390(2) yes
N2 H2N . 0.901(19) ?
C6 C5 . 1.382(3) ?
C6 H6 . 0.9300 ?
F1 C13 . 1.364(3) yes
N4 C9 . 1.474(3) yes
N4 H4N . 0.93(2) ?
C15 C10 . 1.380(3) ?
C15 C14 . 1.381(3) ?
C15 H15 . 0.9300 ?
C13 C14 . 1.345(3) ?
C13 C12 . 1.362(3) ?
C2 C3 . 1.381(3) ?
C2 H2 . 0.9300 ?
C5 C4 . 1.370(3) ?
C5 H5 . 0.9300 ?
C9 C10 . 1.501(3) ?
C9 H9A . 0.9700 ?
C9 H9B . 0.9700 ?
C10 C11 . 1.385(3) ?
C12 C11 . 1.386(3) ?
C12 H12 . 0.9300 ?
C3 C4 . 1.368(3) ?
C3 H3 . 0.9300 ?
C4 H4 . 0.9300 ?
C14 H14 . 0.9300 ?
C11 H11 . 0.9300 ?

loop_
_geom_hbond_atom_site_label_D
_geom_hbond_atom_site_label_H
_geom_hbond_atom_site_label_A
_geom_hbond_site_symmetry_A
_geom_hbond_distance_DH
_geom_hbond_distance_HA
_geom_hbond_distance_DA
_geom_hbond_angle_DHA
_geom_hbond_publ_flag
N2 H2N O1 2_546 0.90(2) 1.89(2) 2.768(2) 164(2) yes
N4 H4N N1 1_565 0.94(2) 2.28(2) 3.153(3) 154(2) yes
C6 H6 N4 1_555 0.930(10) 2.590(10) 3.056(3) 111.0(10) no

loop_
_geom_torsion_atom_site_label_1
_geom_torsion_atom_site_label_2
_geom_torsion_atom_site_label_3
_geom_torsion_atom_site_label_4
_geom_torsion
N1 C7 N3 C8 1.1(2)
C1 C7 N3 C8 179.51(19)
N1 C7 N3 N4 172.1(2)
C1 C7 N3 N4 -9.4(3)
N1 C7 C1 C6 144.1(2)
N3 C7 C1 C6 -34.1(3)
N1 C7 C1 C2 -34.9(3)
N3 C7 C1 C2 146.8(2)
N3 C7 N1 N2 -1.6(2)
C1 C7 N1 N2 179.90(18)
C8 N2 N1 C7 1.7(2)
N1 N2 C8 O1 179.8(2)
N1 N2 C8 N3 -1.1(2)
C7 N3 C8 O1 179.2(2)
N4 N3 C8 O1 8.0(3)
C7 N3 C8 N2 0.0(2)
N4 N3 C8 N2 -171.2(2)
C2 C1 C6 C5 -0.6(3)
C7 C1 C6 C5 -179.7(2)
C7 N3 N4 C9 -100.5(2)
C8 N3 N4 C9 69.2(3)
C6 C1 C2 C3 1.4(3)
C7 C1 C2 C3 -179.5(2)
C1 C6 C5 C4 -0.8(4)
N3 N4 C9 C10 68.9(2)
C14 C15 C10 C11 1.0(4)
C14 C15 C10 C9 -174.1(2)
N4 C9 C10 C15 67.4(3)
N4 C9 C10 C11 -107.5(3)
C14 C13 C12 C11 2.8(4)
F1 C13 C12 C11 -178.0(2)
C1 C2 C3 C4 -0.8(4)
C2 C3 C4 C5 -0.6(4)
C6 C5 C4 C3 1.4(4)
C12 C13 C14 C15 -2.7(4)
F1 C13 C14 C15 178.1(2)
C10 C15 C14 C13 0.7(4)
C15 C10 C11 C12 -0.9(4)
C9 C10 C11 C12 174.2(2)
C13 C12 C11 C10 -0.9(4)

loop_
_cod_related_entry_id
_cod_related_entry_database
_cod_related_entry_code
1 ChemSpider 353681
